data_4341694
loop_
_publ_author_name
'Boyle, Timothy J.'
'Yonemoto, Daniel T.'
'Doan, Thu Q.'
'Alam, Todd M.'

_publ_section_title
;
 Synthesis and Structural Characterization of Group 4 Metal Carboxylates
 for Nanowire Production.
;
_journal_name_full 'Inorganic chemistry'
_journal_page_first 141117102556003
_journal_paper_doi 10.1021/ic501904m
_journal_year 2014
_chemical_formula_sum 'C48 H84 O26 Zr4'
_chemical_formula_weight 1442.03
_chemical_name_systematic
; 
 ? 
;
_space_group_IT_number 14
_symmetry_cell_setting monoclinic
_symmetry_space_group_name_Hall '-P 2yn'
_symmetry_space_group_name_H-M 'P 1 21/n 1'
_atom_sites_solution_hydrogens geom
_atom_sites_solution_primary direct
_atom_sites_solution_secondary difmap
_audit_creation_method SHELXL-97
_cell_angle_alpha 90.00
_cell_angle_beta 91.102(2)
_cell_angle_gamma 90.00
_cell_formula_units_Z 2
_cell_length_a 13.0666(4)
_cell_length_b 12.2893(3)
_cell_length_c 19.4521(5)
_cell_measurement_reflns_used 5072
_cell_measurement_temperature 173(2)
_cell_measurement_theta_max 25.21
_cell_measurement_theta_min 2.52
_cell_volume 3123.03(15)
_computing_cell_refinement 'Bruker SAINT'
_computing_data_collection 'Bruker APEX2'
_computing_data_reduction 'Bruker SAINT'
_computing_molecular_graphics 'Bruker SHELXTL'
_computing_publication_material 'Bruker SHELXTL'
_computing_structure_refinement 'SHELXL-97 (Sheldrick, 2008)'
_computing_structure_solution 'SHELXS-97 (Sheldrick, 2008)'
_diffrn_ambient_temperature 173(2)
_diffrn_measured_fraction_theta_full 0.997
_diffrn_measured_fraction_theta_max 0.997
_diffrn_measurement_device_type 'Bruker APEX-II CCD'
_diffrn_measurement_method '\f and \w scans'
_diffrn_radiation_monochromator graphite
_diffrn_radiation_source 'fine-focus sealed tube'
_diffrn_radiation_type MoK\a
_diffrn_radiation_wavelength 0.71073
_diffrn_reflns_av_R_equivalents 0.0430
_diffrn_reflns_av_sigmaI/netI 0.0405
_diffrn_reflns_limit_h_max 15
_diffrn_reflns_limit_h_min -15
_diffrn_reflns_limit_k_max 14
_diffrn_reflns_limit_k_min -14
_diffrn_reflns_limit_l_max 22
_diffrn_reflns_limit_l_min -23
_diffrn_reflns_number 20534
_diffrn_reflns_theta_full 25.23
_diffrn_reflns_theta_max 25.23
_diffrn_reflns_theta_min 1.86
_exptl_absorpt_coefficient_mu 0.726
_exptl_absorpt_correction_T_max 0.9161
_exptl_absorpt_correction_T_min 0.8608
_exptl_absorpt_correction_type multi-scan
_exptl_absorpt_process_details SADABS
_exptl_crystal_colour prism
_exptl_crystal_density_diffrn 1.533
_exptl_crystal_density_meas ?
_exptl_crystal_density_method 'not measured'
_exptl_crystal_description colourless
_exptl_crystal_F_000 1480
_exptl_crystal_size_max 0.21
_exptl_crystal_size_mid 0.17
_exptl_crystal_size_min 0.12
_refine_diff_density_max 0.683
_refine_diff_density_min -0.648
_refine_diff_density_rms 0.115
_refine_ls_extinction_method none
_refine_ls_goodness_of_fit_ref 0.959
_refine_ls_hydrogen_treatment constr
_refine_ls_matrix_type full
_refine_ls_number_parameters 366
_refine_ls_number_reflns 5637
_refine_ls_number_restraints 0
_refine_ls_restrained_S_all 0.959
_refine_ls_R_factor_all 0.0491
_refine_ls_R_factor_gt 0.0344
_refine_ls_shift/su_max 0.001
_refine_ls_shift/su_mean 0.000
_refine_ls_structure_factor_coef Fsqd
_refine_ls_weighting_details 'calc w=1/[\s^2^(Fo^2^)+(0.1000P)^2^+0.0000P] where P=(Fo^2^+2Fc^2^)/3'
_refine_ls_weighting_scheme calc
_refine_ls_wR_factor_gt 0.1129
_refine_ls_wR_factor_ref 0.1316
_reflns_number_gt 4544
_reflns_number_total 5637
_reflns_threshold_expression >2sigma(I)
_cod_data_source_file ic501904m_si_002.cif
_cod_data_source_block dyjn212a
_cod_depositor_comments
;
The following automatic conversions were performed:

'_symmetry_cell_setting' value 'Monoclinic' changed to 'monoclinic'
according to
/home/saulius/struct/COD-crude-data--automatic-downloads/rss-feeds/ACS/lib/dictionaries/cif_core.dic
dictionary named 'cif_core.dic' version 2.4.2 from 2011-04-26.

Automatic conversion script
Id: cif_fix_values 2935 2014-11-11 08:27:57Z andrius 

The following automatic conversions were performed:

'_exptl_crystal_density_meas' value 'not measured' was changed to '?'
- the value is perceived as not measured.

Automatic conversion script
Id: cif_fix_values 3008 2015-01-20 13:52:24Z robertas 
;
_cod_original_sg_symbol_H-M P2(1)/n
_cod_database_code 4341694

loop_
_symmetry_equiv_pos_as_xyz
'x, y, z'
'-x+1/2, y+1/2, -z+1/2'
'-x, -y, -z'
'x-1/2, -y-1/2, z-1/2'

loop_
_atom_site_label
_atom_site_type_symbol
_atom_site_fract_x
_atom_site_fract_y
_atom_site_fract_z
_atom_site_U_iso_or_equiv
_atom_site_adp_type
_atom_site_occupancy
_atom_site_symmetry_multiplicity
_atom_site_calc_flag
_atom_site_refinement_flags
Zr1 Zr 0.52267(3) 0.05614(3) 0.338750(18) 0.02077(14) Uani 1 1 d .
Zr2 Zr 0.53342(3) -0.12642(3) 0.476287(18) 0.01860(14) Uani 1 1 d .
O1 O 0.5578(2) 0.2240(2) 0.35668(14) 0.0273(6) Uani 1 1 d .
O2 O 0.3720(2) 0.1388(2) 0.34490(14) 0.0287(7) Uani 1 1 d .
O3 O 0.4830(3) 0.1207(3) 0.23143(15) 0.0387(8) Uani 1 1 d .
O4 O 0.6203(3) 0.0274(3) 0.24788(15) 0.0389(8) Uani 1 1 d .
O5 O 0.4061(2) -0.0625(2) 0.31384(14) 0.0301(7) Uani 1 1 d .
O6 O 0.4004(2) -0.1648(2) 0.40924(14) 0.0297(7) Uani 1 1 d .
O7 O 0.5855(2) -0.1164(2) 0.35855(14) 0.0257(6) Uani 1 1 d .
O8 O 0.6011(2) -0.2673(2) 0.41588(14) 0.0309(7) Uani 1 1 d .
O9 O 0.4324(2) -0.2406(2) 0.52895(14) 0.0287(7) Uani 1 1 d .
O10 O 0.6309(2) -0.2127(2) 0.55009(14) 0.0274(6) Uani 1 1 d .
O11 O 0.5060(2) -0.0286(2) 0.56091(13) 0.0189(6) Uani 1 1 d .
O12 O 0.6835(2) -0.0494(2) 0.47322(15) 0.0271(7) Uani 1 1 d .
O13 O 0.6815(2) 0.0647(2) 0.38284(14) 0.0269(7) Uani 1 1 d .
C1 C 0.5756(3) 0.2788(3) 0.4111(2) 0.0280(9) Uani 1 1 d .
C2 C 0.6081(5) 0.3958(4) 0.4019(3) 0.0452(13) Uani 1 1 d .
H2 H 0.6663 0.3950 0.3693 0.054 Uiso 1 1 calc R
C3 C 0.6475(5) 0.4484(4) 0.4666(3) 0.0531(15) Uani 1 1 d .
H3A H 0.6686 0.5232 0.4566 0.080 Uiso 1 1 calc R
H3B H 0.7063 0.4072 0.4847 0.080 Uiso 1 1 calc R
H3C H 0.5933 0.4493 0.5007 0.080 Uiso 1 1 calc R
C4 C 0.5233(6) 0.4546(5) 0.3668(5) 0.084(2) Uani 1 1 d .
H4A H 0.4605 0.4458 0.3930 0.125 Uiso 1 1 calc R
H4B H 0.5128 0.4249 0.3205 0.125 Uiso 1 1 calc R
H4C H 0.5405 0.5321 0.3638 0.125 Uiso 1 1 calc R
C5 C 0.3306(3) 0.1948(3) 0.3908(2) 0.0261(9) Uani 1 1 d .
C6 C 0.2278(4) 0.2470(4) 0.3746(2) 0.0353(11) Uani 1 1 d .
H6 H 0.2057 0.2225 0.3276 0.042 Uiso 1 1 calc R
C7 C 0.1482(5) 0.2094(8) 0.4242(4) 0.106(3) Uani 1 1 d .
H7A H 0.1680 0.2320 0.4709 0.158 Uiso 1 1 calc R
H7B H 0.1428 0.1299 0.4224 0.158 Uiso 1 1 calc R
H7C H 0.0819 0.2417 0.4116 0.158 Uiso 1 1 calc R
C8 C 0.2359(6) 0.3667(5) 0.3730(5) 0.083(2) Uani 1 1 d .
H8A H 0.1732 0.3975 0.3525 0.125 Uiso 1 1 calc R
H8B H 0.2947 0.3878 0.3455 0.125 Uiso 1 1 calc R
H8C H 0.2453 0.3943 0.4200 0.125 Uiso 1 1 calc R
C9 C 0.5608(4) 0.0777(3) 0.2068(2) 0.0286(10) Uani 1 1 d .
C10 C 0.5839(4) 0.0820(4) 0.1311(2) 0.0353(11) Uani 1 1 d .
H10 H 0.6554 0.1100 0.1268 0.042 Uiso 1 1 calc R
C11 C 0.5138(5) 0.1598(5) 0.0918(3) 0.0640(18) Uani 1 1 d .
H11A H 0.4436 0.1316 0.0917 0.096 Uiso 1 1 calc R
H11B H 0.5369 0.1665 0.0443 0.096 Uiso 1 1 calc R
H11C H 0.5156 0.2314 0.1140 0.096 Uiso 1 1 calc R
C12 C 0.5816(5) -0.0323(5) 0.1010(3) 0.0544(15) Uani 1 1 d .
H12A H 0.6303 -0.0785 0.1264 0.082 Uiso 1 1 calc R
H12B H 0.6004 -0.0294 0.0525 0.082 Uiso 1 1 calc R
H12C H 0.5125 -0.0626 0.1048 0.082 Uiso 1 1 calc R
C13 C 0.3686(4) -0.1374(4) 0.3503(2) 0.0305(10) Uani 1 1 d .
C14 C 0.2784(4) -0.1991(5) 0.3189(2) 0.0461(13) Uani 1 1 d .
H14 H 0.2903 -0.2032 0.2683 0.055 Uiso 1 1 calc R
C15 C 0.1819(5) -0.1325(6) 0.3280(4) 0.073(2) Uani 1 1 d .
H15A H 0.1249 -0.1669 0.3028 0.109 Uiso 1 1 calc R
H15B H 0.1925 -0.0588 0.3102 0.109 Uiso 1 1 calc R
H15C H 0.1658 -0.1287 0.3770 0.109 Uiso 1 1 calc R
C16 C 0.2699(5) -0.3137(5) 0.3439(3) 0.0613(16) Uani 1 1 d .
H16A H 0.3353 -0.3511 0.3380 0.092 Uiso 1 1 calc R
H16B H 0.2161 -0.3515 0.3174 0.092 Uiso 1 1 calc R
H16C H 0.2525 -0.3135 0.3927 0.092 Uiso 1 1 calc R
C17 C 0.6119(3) -0.2169(3) 0.3605(2) 0.0274(9) Uani 1 1 d .
C18 C 0.6512(4) -0.2710(4) 0.2971(2) 0.0421(12) Uani 1 1 d .
H18 H 0.6723 -0.3468 0.3095 0.050 Uiso 1 1 calc R
C19 C 0.7446(5) -0.2112(4) 0.2707(3) 0.0567(16) Uani 1 1 d .
H19A H 0.7245 -0.1382 0.2551 0.085 Uiso 1 1 calc R
H19B H 0.7733 -0.2517 0.2322 0.085 Uiso 1 1 calc R
H19C H 0.7962 -0.2050 0.3077 0.085 Uiso 1 1 calc R
C20 C 0.5644(6) -0.2777(5) 0.2438(3) 0.0670(18) Uani 1 1 d .
H20A H 0.5064 -0.3168 0.2634 0.100 Uiso 1 1 calc R
H20B H 0.5881 -0.3166 0.2032 0.100 Uiso 1 1 calc R
H20C H 0.5429 -0.2041 0.2307 0.100 Uiso 1 1 calc R
C21 C 0.7229(3) 0.0226(3) 0.4356(2) 0.0259(9) Uani 1 1 d .
C22 C 0.8311(4) 0.0596(4) 0.4552(3) 0.0401(12) Uani 1 1 d .
H22 H 0.8444 0.0374 0.5040 0.048 Uiso 1 1 calc R
C23 C 0.9066(4) -0.0002(5) 0.4116(3) 0.0556(15) Uani 1 1 d .
H23A H 0.8929 0.0164 0.3630 0.083 Uiso 1 1 calc R
H23B H 0.8996 -0.0787 0.4191 0.083 Uiso 1 1 calc R
H23C H 0.9762 0.0227 0.4242 0.083 Uiso 1 1 calc R
C24 C 0.8415(4) 0.1810(4) 0.4518(3) 0.0459(13) Uani 1 1 d .
H24A H 0.8279 0.2056 0.4046 0.069 Uiso 1 1 calc R
H24B H 0.9112 0.2019 0.4660 0.069 Uiso 1 1 calc R
H24C H 0.7923 0.2147 0.4827 0.069 Uiso 1 1 calc R

loop_
_atom_site_aniso_label
_atom_site_aniso_U_11
_atom_site_aniso_U_22
_atom_site_aniso_U_33
_atom_site_aniso_U_23
_atom_site_aniso_U_13
_atom_site_aniso_U_12
Zr1 0.0251(2) 0.0222(2) 0.0151(2) 0.00049(14) 0.00310(16) -0.00032(16)
Zr2 0.0229(2) 0.0173(2) 0.0157(2) -0.00128(13) 0.00251(15) -0.00107(15)
O1 0.0347(17) 0.0250(15) 0.0223(15) 0.0022(12) 0.0044(12) -0.0016(13)
O2 0.0289(16) 0.0355(17) 0.0217(15) -0.0006(12) -0.0001(12) 0.0036(13)
O3 0.042(2) 0.054(2) 0.0205(16) 0.0077(14) 0.0039(14) 0.0130(16)
O4 0.046(2) 0.0475(19) 0.0231(16) 0.0103(14) 0.0094(14) 0.0189(16)
O5 0.0356(18) 0.0324(17) 0.0222(15) -0.0005(12) -0.0045(13) -0.0047(14)
O6 0.0327(17) 0.0334(16) 0.0228(15) -0.0003(12) -0.0036(12) -0.0110(14)
O7 0.0301(16) 0.0205(15) 0.0268(16) -0.0017(11) 0.0065(12) -0.0010(12)
O8 0.0457(19) 0.0227(15) 0.0245(16) -0.0016(12) 0.0084(13) 0.0031(14)
O9 0.0375(17) 0.0278(15) 0.0209(15) 0.0018(12) 0.0032(12) -0.0086(13)
O10 0.0346(17) 0.0257(15) 0.0220(15) 0.0014(12) 0.0009(12) 0.0060(13)
O11 0.0211(14) 0.0195(13) 0.0162(13) -0.0017(11) 0.0019(10) -0.0009(11)
O12 0.0231(16) 0.0294(16) 0.0289(16) 0.0041(12) 0.0016(12) -0.0009(12)
O13 0.0257(16) 0.0284(16) 0.0268(16) 0.0024(12) 0.0039(12) -0.0024(12)
C1 0.030(2) 0.023(2) 0.031(2) 0.0004(18) 0.0044(18) -0.0035(18)
C2 0.067(4) 0.030(3) 0.039(3) 0.004(2) 0.007(2) -0.011(3)
C3 0.068(4) 0.030(3) 0.061(4) -0.007(2) 0.005(3) -0.011(3)
C4 0.093(6) 0.030(3) 0.126(7) 0.014(3) -0.041(5) -0.003(3)
C5 0.024(2) 0.029(2) 0.025(2) 0.0082(18) 0.0038(17) -0.0022(18)
C6 0.035(3) 0.044(3) 0.027(2) 0.006(2) 0.0034(19) 0.007(2)
C7 0.036(4) 0.153(8) 0.129(7) 0.080(6) 0.030(4) 0.035(4)
C8 0.057(4) 0.053(4) 0.138(7) 0.001(4) -0.029(4) 0.013(3)
C9 0.036(3) 0.027(2) 0.024(2) 0.0002(18) 0.0052(19) 0.000(2)
C10 0.038(3) 0.047(3) 0.022(2) 0.003(2) 0.0057(19) -0.001(2)
C11 0.086(5) 0.075(4) 0.031(3) 0.018(3) 0.011(3) 0.025(4)
C12 0.078(4) 0.053(3) 0.032(3) -0.014(2) 0.008(3) -0.001(3)
C13 0.033(3) 0.034(2) 0.025(2) -0.0036(18) -0.0002(19) -0.008(2)
C14 0.048(3) 0.062(3) 0.029(3) -0.004(2) -0.009(2) -0.020(3)
C15 0.043(4) 0.076(5) 0.099(5) 0.001(4) -0.020(4) -0.012(3)
C16 0.054(4) 0.053(4) 0.076(4) -0.008(3) -0.008(3) -0.025(3)
C17 0.035(2) 0.023(2) 0.025(2) -0.0036(17) 0.0063(18) 0.0003(18)
C18 0.067(4) 0.032(2) 0.028(3) -0.004(2) 0.015(2) 0.009(2)
C19 0.069(4) 0.046(3) 0.056(3) 0.015(3) 0.036(3) 0.020(3)
C20 0.099(5) 0.065(4) 0.036(3) -0.020(3) -0.006(3) 0.009(4)
C21 0.024(2) 0.028(2) 0.026(2) -0.0019(18) 0.0013(17) 0.0014(18)
C22 0.030(3) 0.046(3) 0.045(3) 0.008(2) -0.006(2) -0.009(2)
C23 0.030(3) 0.048(3) 0.089(4) 0.004(3) 0.009(3) -0.001(2)
C24 0.038(3) 0.044(3) 0.055(3) -0.006(2) -0.004(2) -0.013(2)

loop_
_atom_type_symbol
_atom_type_description
_atom_type_scat_dispersion_real
_atom_type_scat_dispersion_imag
_atom_type_scat_source
C C 0.0033 0.0016 'International Tables Vol C Tables 4.2.6.8 and 6.1.1.4'
H H 0.0000 0.0000 'International Tables Vol C Tables 4.2.6.8 and 6.1.1.4'
O O 0.0106 0.0060 'International Tables Vol C Tables 4.2.6.8 and 6.1.1.4'
Zr Zr -2.9673 0.5597 'International Tables Vol C Tables 4.2.6.8 and 6.1.1.4'

loop_
_geom_angle_atom_site_label_1
_geom_angle_atom_site_label_2
_geom_angle_atom_site_label_3
_geom_angle
_geom_angle_site_symmetry_1
_geom_angle_site_symmetry_3
O11 Zr1 O1 92.70(10) 3_656 .
O11 Zr1 O5 87.74(10) 3_656 .
O1 Zr1 O5 146.75(12) . .
O11 Zr1 O2 81.00(10) 3_656 .
O1 Zr1 O2 74.79(11) . .
O5 Zr1 O2 72.44(11) . .
O11 Zr1 O4 149.15(11) 3_656 .
O1 Zr1 O4 99.08(12) . .
O5 Zr1 O4 97.32(12) . .
O2 Zr1 O4 129.57(11) . .
O11 Zr1 O13 79.94(10) 3_656 .
O1 Zr1 O13 72.40(11) . .
O5 Zr1 O13 139.92(11) . .
O2 Zr1 O13 140.92(10) . .
O4 Zr1 O13 76.70(11) . .
O11 Zr1 O3 153.78(11) 3_656 .
O1 Zr1 O3 81.85(11) . .
O5 Zr1 O3 83.25(12) . .
O2 Zr1 O3 72.81(11) . .
O4 Zr1 O3 56.84(11) . .
O13 Zr1 O3 121.86(11) . .
O11 Zr1 O7 75.92(10) 3_656 .
O1 Zr1 O7 141.76(11) . .
O5 Zr1 O7 70.32(11) . .
O2 Zr1 O7 136.51(10) . .
O4 Zr1 O7 77.24(11) . .
O13 Zr1 O7 69.72(10) . .
O3 Zr1 O7 123.13(11) . .
O11 Zr2 O11 72.70(11) . 3_656
O11 Zr2 O10 82.34(10) . .
O11 Zr2 O10 143.75(11) 3_656 .
O11 Zr2 O12 86.51(10) . .
O11 Zr2 O12 79.12(10) 3_656 .
O10 Zr2 O12 73.40(11) . .
O11 Zr2 O9 83.43(10) . .
O11 Zr2 O9 126.55(11) 3_656 .
O10 Zr2 O9 74.34(11) . .
O12 Zr2 O9 147.19(11) . .
O11 Zr2 O6 116.56(11) . .
O11 Zr2 O6 78.72(11) 3_656 .
O10 Zr2 O6 136.97(11) . .
O12 Zr2 O6 140.94(11) . .
O9 Zr2 O6 70.41(11) . .
O11 Zr2 O8 157.40(11) . .
O11 Zr2 O8 127.34(10) 3_656 .
O10 Zr2 O8 75.07(11) . .
O12 Zr2 O8 87.58(11) . .
O9 Zr2 O8 89.88(11) . .
O6 Zr2 O8 80.90(12) . .
O11 Zr2 O7 141.45(9) . .
O11 Zr2 O7 72.37(9) 3_656 .
O10 Zr2 O7 118.72(10) . .
O12 Zr2 O7 71.37(10) . .
O9 Zr2 O7 131.40(10) . .
O6 Zr2 O7 71.44(10) . .
O8 Zr2 O7 55.15(9) . .
O11 Zr2 Zr2 36.59(7) . 3_656
O11 Zr2 Zr2 36.11(7) 3_656 3_656
O10 Zr2 Zr2 114.91(7) . 3_656
O12 Zr2 Zr2 81.06(7) . 3_656
O9 Zr2 Zr2 107.53(8) . 3_656
O6 Zr2 Zr2 98.85(8) . 3_656
O8 Zr2 Zr2 161.54(7) . 3_656
O7 Zr2 Zr2 107.08(6) . 3_656
C1 O1 Zr1 132.9(3) . .
C5 O2 Zr1 133.0(3) . .
C9 O3 Zr1 91.8(3) . .
C9 O4 Zr1 94.0(3) . .
C13 O5 Zr1 130.2(3) . .
C13 O6 Zr2 136.5(3) . .
C17 O7 Zr1 170.4(3) . .
C17 O7 Zr2 90.2(2) . .
Zr1 O7 Zr2 95.74(10) . .
C17 O8 Zr2 96.8(2) . .
C1 O9 Zr2 136.8(3) 3_656 .
C5 O10 Zr2 137.0(3) 3_656 .
Zr1 O11 Zr2 134.95(13) 3_656 .
Zr1 O11 Zr2 115.83(12) 3_656 3_656
Zr2 O11 Zr2 107.30(11) . 3_656
C21 O12 Zr2 134.2(3) . .
C21 O13 Zr1 132.4(3) . .
O9 C1 O1 123.7(4) 3_656 .
O9 C1 C2 119.4(4) 3_656 .
O1 C1 C2 117.0(4) . .
C4 C2 C3 114.8(5) . .
C4 C2 C1 108.1(5) . .
C3 C2 C1 113.9(4) . .
C4 C2 H2 106.5 . .
C3 C2 H2 106.5 . .
C1 C2 H2 106.5 . .
C2 C3 H3A 109.5 . .
C2 C3 H3B 109.5 . .
H3A C3 H3B 109.5 . .
C2 C3 H3C 109.5 . .
H3A C3 H3C 109.5 . .
H3B C3 H3C 109.5 . .
C2 C4 H4A 109.5 . .
C2 C4 H4B 109.5 . .
H4A C4 H4B 109.5 . .
C2 C4 H4C 109.5 . .
H4A C4 H4C 109.5 . .
H4B C4 H4C 109.5 . .
O2 C5 O10 124.8(4) . 3_656
O2 C5 C6 118.3(4) . .
O10 C5 C6 116.8(4) 3_656 .
C8 C6 C7 111.8(6) . .
C8 C6 C5 111.3(5) . .
C7 C6 C5 110.9(4) . .
C8 C6 H6 107.6 . .
C7 C6 H6 107.6 . .
C5 C6 H6 107.6 . .
C6 C7 H7A 109.5 . .
C6 C7 H7B 109.5 . .
H7A C7 H7B 109.5 . .
C6 C7 H7C 109.5 . .
H7A C7 H7C 109.5 . .
H7B C7 H7C 109.5 . .
C6 C8 H8A 109.5 . .
C6 C8 H8B 109.5 . .
H8A C8 H8B 109.5 . .
C6 C8 H8C 109.5 . .
H8A C8 H8C 109.5 . .
H8B C8 H8C 109.5 . .
O3 C9 O4 117.4(4) . .
O3 C9 C10 122.6(4) . .
O4 C9 C10 120.1(4) . .
C9 C10 C11 112.5(4) . .
C9 C10 C12 109.8(4) . .
C11 C10 C12 112.3(5) . .
C9 C10 H10 107.3 . .
C11 C10 H10 107.3 . .
C12 C10 H10 107.3 . .
C10 C11 H11A 109.5 . .
C10 C11 H11B 109.5 . .
H11A C11 H11B 109.5 . .
C10 C11 H11C 109.5 . .
H11A C11 H11C 109.5 . .
H11B C11 H11C 109.5 . .
C10 C12 H12A 109.5 . .
C10 C12 H12B 109.5 . .
H12A C12 H12B 109.5 . .
C10 C12 H12C 109.5 . .
H12A C12 H12C 109.5 . .
H12B C12 H12C 109.5 . .
O6 C13 O5 125.4(4) . .
O6 C13 C14 118.2(4) . .
O5 C13 C14 116.4(4) . .
C16 C14 C15 113.7(5) . .
C16 C14 C13 113.7(4) . .
C15 C14 C13 108.9(4) . .
C16 C14 H14 106.7 . .
C15 C14 H14 106.7 . .
C13 C14 H14 106.7 . .
C14 C15 H15A 109.5 . .
C14 C15 H15B 109.5 . .
H15A C15 H15B 109.5 . .
C14 C15 H15C 109.5 . .
H15A C15 H15C 109.5 . .
H15B C15 H15C 109.5 . .
C14 C16 H16A 109.5 . .
C14 C16 H16B 109.5 . .
H16A C16 H16B 109.5 . .
C14 C16 H16C 109.5 . .
H16A C16 H16C 109.5 . .
H16B C16 H16C 109.5 . .
O8 C17 O7 117.8(3) . .
O8 C17 C18 122.2(4) . .
O7 C17 C18 119.9(4) . .
C17 C18 C20 108.7(4) . .
C17 C18 C19 110.7(4) . .
C20 C18 C19 112.8(5) . .
C17 C18 H18 108.2 . .
C20 C18 H18 108.2 . .
C19 C18 H18 108.2 . .
C18 C19 H19A 109.5 . .
C18 C19 H19B 109.5 . .
H19A C19 H19B 109.5 . .
C18 C19 H19C 109.5 . .
H19A C19 H19C 109.5 . .
H19B C19 H19C 109.5 . .
C18 C20 H20A 109.5 . .
C18 C20 H20B 109.5 . .
H20A C20 H20B 109.5 . .
C18 C20 H20C 109.5 . .
H20A C20 H20C 109.5 . .
H20B C20 H20C 109.5 . .
O13 C21 O12 125.7(4) . .
O13 C21 C22 117.6(4) . .
O12 C21 C22 116.7(4) . .
C24 C22 C23 113.6(4) . .
C24 C22 C21 111.7(4) . .
C23 C22 C21 109.1(4) . .
C24 C22 H22 107.4 . .
C23 C22 H22 107.4 . .
C21 C22 H22 107.4 . .
C22 C23 H23A 109.5 . .
C22 C23 H23B 109.5 . .
H23A C23 H23B 109.5 . .
C22 C23 H23C 109.5 . .
H23A C23 H23C 109.5 . .
H23B C23 H23C 109.5 . .
C22 C24 H24A 109.5 . .
C22 C24 H24B 109.5 . .
H24A C24 H24B 109.5 . .
C22 C24 H24C 109.5 . .
H24A C24 H24C 109.5 . .
H24B C24 H24C 109.5 . .

loop_
_geom_bond_atom_site_label_1
_geom_bond_atom_site_label_2
_geom_bond_distance
_geom_bond_site_symmetry_2
Zr1 O11 2.023(2) 3_656
Zr1 O1 2.140(3) .
Zr1 O5 2.156(3) .
Zr1 O2 2.221(3) .
Zr1 O4 2.228(3) .
Zr1 O13 2.232(3) .
Zr1 O3 2.283(3) .
Zr1 O7 2.303(3) .
Zr2 O11 2.075(2) .
Zr2 O11 2.099(3) 3_656
Zr2 O10 2.176(3) .
Zr2 O12 2.179(3) .
Zr2 O9 2.194(3) .
Zr2 O6 2.204(3) .
Zr2 O8 2.280(3) .
Zr2 O7 2.405(3) .
Zr2 Zr2 3.3615(7) 3_656
O1 C1 1.272(5) .
O2 C5 1.258(5) .
O3 C9 1.249(5) .
O4 C9 1.265(5) .
O5 C13 1.267(5) .
O6 C13 1.258(5) .
O7 C17 1.283(5) .
O8 C17 1.253(5) .
O9 C1 1.263(5) 3_656
O10 C5 1.265(5) 3_656
O11 Zr1 2.023(2) 3_656
O11 Zr2 2.099(3) 3_656
O12 C21 1.265(5) .
O13 C21 1.261(5) .
C1 O9 1.263(5) 3_656
C1 C2 1.511(6) .
C2 C4 1.478(8) .
C2 C3 1.496(7) .
C2 H2 1.0000 .
C3 H3A 0.9800 .
C3 H3B 0.9800 .
C3 H3C 0.9800 .
C4 H4A 0.9800 .
C4 H4B 0.9800 .
C4 H4C 0.9800 .
C5 O10 1.265(5) 3_656
C5 C6 1.517(6) .
C6 C8 1.475(8) .
C6 C7 1.506(7) .
C6 H6 1.0000 .
C7 H7A 0.9800 .
C7 H7B 0.9800 .
C7 H7C 0.9800 .
C8 H8A 0.9800 .
C8 H8B 0.9800 .
C8 H8C 0.9800 .
C9 C10 1.510(6) .
C10 C11 1.520(7) .
C10 C12 1.522(7) .
C10 H10 1.0000 .
C11 H11A 0.9800 .
C11 H11B 0.9800 .
C11 H11C 0.9800 .
C12 H12A 0.9800 .
C12 H12B 0.9800 .
C12 H12C 0.9800 .
C13 C14 1.519(6) .
C14 C16 1.494(8) .
C14 C15 1.518(9) .
C14 H14 1.0000 .
C15 H15A 0.9800 .
C15 H15B 0.9800 .
C15 H15C 0.9800 .
C16 H16A 0.9800 .
C16 H16B 0.9800 .
C16 H16C 0.9800 .
C17 C18 1.500(6) .
C18 C20 1.524(8) .
C18 C19 1.524(7) .
C18 H18 1.0000 .
C19 H19A 0.9800 .
C19 H19B 0.9800 .
C19 H19C 0.9800 .
C20 H20A 0.9800 .
C20 H20B 0.9800 .
C20 H20C 0.9800 .
C21 C22 1.527(6) .
C22 C24 1.499(7) .
C22 C23 1.505(7) .
C22 H22 1.0000 .
C23 H23A 0.9800 .
C23 H23B 0.9800 .
C23 H23C 0.9800 .
C24 H24A 0.9800 .
C24 H24B 0.9800 .
C24 H24C 0.9800 .
